data_7115959
loop_
_publ_author_name
'Jiaying Yan'
'Makoto Takakusaki'
'Yufeng Yang'
'Shigeki Mori'
'Bao Zhang'
'Yaqing Feng'
'Masatoshi Ishida'
'Hiroyuki Furuta'

_publ_section_title
;
 Doubly N-confused isophlorin: synthesis, structure and copper
 coordination
;
_journal_name_full Chem.Commun.
_journal_page_first 14593
_journal_paper_doi 10.1039/C4cc06259K
_journal_volume 50
_journal_year 2014
_chemical_formula_moiety 'C56 H15 Cu F20 N4 S2, 2.0(C H2 Cl2)'
_chemical_formula_sum 'C58 H19 Cl4 Cu F20 N4 S2'
_chemical_formula_weight 1421.23
_space_group_crystal_system orthorhombic
_space_group_IT_number 61
_space_group_name_Hall '-P 2ac 2ab'
_space_group_name_H-M_alt 'P b c a'
_symmetry_space_group_name_Hall '-P 2ac 2ab'
_symmetry_space_group_name_H-M 'P b c a'
_atom_sites_solution_hydrogens geom
_atom_sites_solution_primary direct
_atom_sites_solution_secondary difmap
_cell_angle_alpha 90
_cell_angle_beta 90
_cell_angle_gamma 90
_cell_formula_units_Z 8
_cell_length_a 31.3073(6)
_cell_length_b 21.1481(4)
_cell_length_c 16.0579(3)
_cell_measurement_reflns_used 46977
_cell_measurement_temperature 100(2)
_cell_measurement_theta_max 68.25
_cell_measurement_theta_min 3.10
_cell_volume 10631.8(3)
_computing_cell_refinement 'RAPID AUTO'
_computing_data_collection 'RAPID AUTO (Rigaku, ????)'
_computing_data_reduction 'RAPID AUTO'
_computing_molecular_graphics 'CrystalStructure 4.0'
_computing_publication_material 'CrystalStructure 4.0 (Rigaku, 2010)'
_computing_structure_refinement 'SHELXL97 (Sheldrick, 2008)'
_computing_structure_solution 'SIR2004 (Burla, et al., 2005)'
_diffrn_ambient_temperature 100(2)
_diffrn_detector_area_resol_mean 10.000
_diffrn_measured_fraction_theta_full 1.000
_diffrn_measured_fraction_theta_max 1.000
_diffrn_measurement_device_type 'Rigaku R-AXIS RAPID'
_diffrn_measurement_method \w
_diffrn_radiation_type CuK\a
_diffrn_radiation_wavelength 1.54187
_diffrn_reflns_av_R_equivalents 0.0533
_diffrn_reflns_av_unetI/netI 0.0309
_diffrn_reflns_Laue_measured_fraction_full 1.000
_diffrn_reflns_Laue_measured_fraction_max 1.000
_diffrn_reflns_limit_h_max 37
_diffrn_reflns_limit_h_min -37
_diffrn_reflns_limit_k_max 25
_diffrn_reflns_limit_k_min -25
_diffrn_reflns_limit_l_max 19
_diffrn_reflns_limit_l_min -19
_diffrn_reflns_number 119115
_diffrn_reflns_point_group_measured_fraction_full 1.000
_diffrn_reflns_point_group_measured_fraction_max 1.000
_diffrn_reflns_theta_full 67.687
_diffrn_reflns_theta_max 68.249
_diffrn_reflns_theta_min 3.513
_diffrn_source 'Varimax 40 kV 30 mA Rotating anode'
_exptl_absorpt_coefficient_mu 4.232
_exptl_absorpt_correction_T_max 0.577
_exptl_absorpt_correction_T_min 0.439
_exptl_absorpt_correction_type multi-scan
_exptl_absorpt_process_details 'ABSCOR (Rigaku, 1995)'
_exptl_crystal_colour violet
_exptl_crystal_density_diffrn 1.776
_exptl_crystal_density_method 'not measured'
_exptl_crystal_description prism
_exptl_crystal_F_000 5632
_exptl_crystal_size_max 0.240
_exptl_crystal_size_mid 0.200
_exptl_crystal_size_min 0.130
_refine_diff_density_max 0.844
_refine_diff_density_min -1.631
_refine_diff_density_rms 0.132
_refine_ls_extinction_method none
_refine_ls_goodness_of_fit_ref 1.057
_refine_ls_hydrogen_treatment constr
_refine_ls_matrix_type full
_refine_ls_number_parameters 860
_refine_ls_number_reflns 9730
_refine_ls_number_restraints 334
_refine_ls_restrained_S_all 1.083
_refine_ls_R_factor_all 0.0728
_refine_ls_R_factor_gt 0.0665
_refine_ls_shift/su_max 0.000
_refine_ls_shift/su_mean 0.000
_refine_ls_structure_factor_coef Fsqd
_refine_ls_weighting_details
;
 w=1/[\s^2^(Fo^2^)+(0.1167P)^2^+28.5938P]
 where P=(Fo^2^+2Fc^2^)/3
;
_refine_ls_weighting_scheme calc
_refine_ls_wR_factor_gt 0.1911
_refine_ls_wR_factor_ref 0.1965
_reflns_Friedel_coverage 0.000
_reflns_number_gt 8498
_reflns_number_total 9730
_reflns_threshold_expression 'I > 2\s(I)'
_cod_data_source_file c4cc06259k2.cif
_cod_data_source_block 20131225
_cod_database_code 7115959
_shelx_space_group_comment
;
The symmetry employed for this shelxl refinement is uniquely defined
by the following loop, which should always be used as a source of
symmetry information in preference to the above space-group names.
They are only intended as comments.
;
_shelx_estimated_absorpt_t_min 0.430
_shelx_estimated_absorpt_t_max 0.609
_shelxl_version_number 2013-2

loop_
_space_group_symop_operation_xyz
'x, y, z'
'-x+1/2, y+1/2, z'
'x, -y+1/2, z+1/2'
'-x+1/2, -y, z+1/2'
'-x, -y, -z'
'x-1/2, -y-1/2, -z'
'-x, y-1/2, -z-1/2'
'x-1/2, y, -z-1/2'

loop_
_atom_site_label
_atom_site_type_symbol
_atom_site_fract_x
_atom_site_fract_y
_atom_site_fract_z
_atom_site_U_iso_or_equiv
_atom_site_adp_type
_atom_site_occupancy
_atom_site_site_symmetry_order
_atom_site_calc_flag
_atom_site_refinement_flags_posn
_atom_site_refinement_flags_adp
_atom_site_refinement_flags_occupancy
_atom_site_disorder_assembly
_atom_site_disorder_group
Cu1 Cu 0.55219(2) 0.07622(3) -0.09183(3) 0.01825(17) Uani 1 1 d . . . . .
S1 S 0.43352(3) 0.16182(6) 0.16741(6) 0.0383(3) Uani 1 1 d . . . . .
S2 S 0.67400(3) -0.00916(5) -0.34540(6) 0.0230(2) Uani 1 1 d . . . . .
F1 F 0.60026(8) 0.14830(12) -0.42040(15) 0.0312(5) Uani 1 1 d . . . . .
F2 F 0.36011(7) 0.32111(11) -0.13070(16) 0.0310(5) Uani 1 1 d . . . . .
F3 F 0.51014(8) 0.05800(14) 0.41012(15) 0.0396(6) Uani 1 1 d . . . . .
F4 F 0.57322(7) -0.06752(11) -0.36920(16) 0.0308(5) Uani 1 1 d . . . . .
F5 F 0.73116(7) -0.16874(12) 0.07098(16) 0.0336(6) Uani 1 1 d . . . . .
F6 F 0.30919(7) 0.13451(12) -0.25564(16) 0.0331(6) Uani 1 1 d . . . . .
F7 F 0.80530(7) -0.11173(12) 0.02477(15) 0.0322(6) Uani 1 1 d . . . . .
F8 F 0.72855(8) 0.06466(12) -0.06967(16) 0.0340(6) Uani 1 1 d . . . . .
F9 F 0.61599(8) 0.12145(15) -0.58172(15) 0.0417(7) Uani 1 1 d . . . . .
F10 F 0.60867(9) 0.00186(17) -0.63780(16) 0.0518(8) Uani 1 1 d . . . . .
F11 F 0.29520(7) 0.25396(11) -0.20034(15) 0.0304(5) Uani 1 1 d . . . . .
F12 F 0.52128(9) 0.18053(16) 0.45326(15) 0.0485(8) Uani 1 1 d . . . . .
F13 F 0.54107(10) 0.23499(12) 0.17280(17) 0.0435(7) Uani 1 1 d . . . . .
F14 F 0.58664(9) -0.09323(14) -0.53133(18) 0.0470(7) Uani 1 1 d . . . . .
F15 F 0.65584(7) -0.11170(12) 0.04194(14) 0.0299(5) Uani 1 1 d . . . . .
F16 F 0.53795(11) 0.26844(14) 0.33497(19) 0.0537(8) Uani 1 1 d . . . . .
F17 F 0.51461(8) 0.02404(12) 0.24861(16) 0.0378(6) Uani 1 1 d . . . . .
F18 F 0.80355(7) 0.00668(12) -0.04193(15) 0.0315(5) Uani 1 1 d . . . . .
F19 F 0.38526(7) 0.07938(11) -0.23226(15) 0.0306(5) Uani 1 1 d . . . . .
F21 F 0.43673(7) 0.26670(11) -0.10736(15) 0.0291(5) Uani 1 1 d . . . . .
N1 N 0.58195(10) 0.06070(16) 0.01404(19) 0.0232(7) Uani 1 1 d . . . . .
N2 N 0.43809(10) 0.14927(17) 0.00008(19) 0.0253(7) Uani 1 1 d . . . . .
H2A H 0.4116 0.1624 -0.0069 0.030 Uiso 1 1 calc R U . . .
N3 N 0.52357(9) 0.09452(15) -0.19821(19) 0.0182(6) Uani 1 1 d . . . . .
N4 N 0.66542(9) -0.00929(15) -0.18038(19) 0.0208(6) Uani 1 1 d . . . . .
C1 C 0.62143(12) 0.0321(2) 0.0254(2) 0.0255(8) Uani 1 1 d . . . . .
C2 C 0.63369(13) 0.0339(2) 0.1108(3) 0.0319(10) Uani 1 1 d . . . . .
H2 H 0.6592 0.0169 0.1339 0.038 Uiso 1 1 calc R U . . .
C3 C 0.60253(13) 0.0641(2) 0.1527(3) 0.0308(9) Uani 1 1 d . . . . .
H3 H 0.6023 0.0730 0.2106 0.037 Uiso 1 1 calc R U . . .
C4 C 0.56988(13) 0.0802(2) 0.0941(2) 0.0247(8) Uani 1 1 d . . . . .
C5 C 0.53202(12) 0.10902(19) 0.1168(2) 0.0221(8) Uani 1 1 d . . . . .
C6 C 0.50009(12) 0.12002(19) 0.0577(2) 0.0238(8) Uani 1 1 d . . . . .
C7 C 0.45803(13) 0.1438(2) 0.0733(2) 0.0259(8) Uani 1 1 d . . . . .
C8 C 0.50446(12) 0.11032(18) -0.0300(2) 0.0222(8) Uani 1 1 d . . . . .
C9 C 0.46601(12) 0.13082(19) -0.0642(2) 0.0224(8) Uani 1 1 d . . . . .
C10 C 0.45532(11) 0.13893(18) -0.1474(2) 0.0202(7) Uani 1 1 d . . . . .
C11 C 0.48345(11) 0.12167(17) -0.2094(2) 0.0193(7) Uani 1 1 d . . . . .
C12 C 0.47462(12) 0.12888(19) -0.2965(2) 0.0229(8) Uani 1 1 d . . . . .
H12 H 0.4496 0.1468 -0.3202 0.027 Uiso 1 1 calc R U . . .
C13 C 0.50808(12) 0.10580(18) -0.3382(2) 0.0220(8) Uani 1 1 d . . . . .
H13 H 0.5111 0.1042 -0.3970 0.026 Uiso 1 1 calc R U . . .
C14 C 0.53856(11) 0.08391(17) -0.2787(2) 0.0186(7) Uani 1 1 d . . . . .
C15 C 0.57694(11) 0.05462(17) -0.3001(2) 0.0187(7) Uani 1 1 d . . . . .
C16 C 0.60521(11) 0.03456(17) -0.2394(2) 0.0191(7) Uani 1 1 d . . . . .
C17 C 0.64761(11) 0.00446(18) -0.2508(2) 0.0202(7) Uani 1 1 d . . . . .
C18 C 0.59929(11) 0.03995(18) -0.1531(2) 0.0203(7) Uani 1 1 d . . . . .
C19 C 0.63663(11) 0.01262(18) -0.1191(2) 0.0205(7) Uani 1 1 d . . . . .
C20 C 0.64777(12) 0.00787(19) -0.0368(2) 0.0226(8) Uani 1 1 d . . . . .
C21 C 0.52711(11) 0.12851(19) 0.2055(2) 0.0217(8) Uani 1 1 d . . . . .
C22 C 0.53305(13) 0.1905(2) 0.2302(3) 0.0282(9) Uani 1 1 d . . . . .
C23 C 0.53130(14) 0.2085(2) 0.3134(3) 0.0340(10) Uani 1 1 d . . . . .
C24 C 0.52310(13) 0.1640(2) 0.3731(2) 0.0326(10) Uani 1 1 d . . . . .
C25 C 0.51709(12) 0.1015(2) 0.3509(2) 0.0282(9) Uani 1 1 d . . . . .
C26 C 0.51948(12) 0.08501(19) 0.2681(2) 0.0244(8) Uani 1 1 d . . . . .
C27 C 0.38528(12) 0.1978(2) 0.1322(2) 0.0255(8) Uani 1 1 d . . . . .
C28 C 0.38644(13) 0.2565(2) 0.0934(2) 0.0281(9) Uani 1 1 d . . . . .
H28 H 0.4130 0.2769 0.0835 0.034 Uiso 1 1 calc R U . . .
C29 C 0.34847(15) 0.2852(2) 0.0692(3) 0.0347(10) Uani 1 1 d . . . . .
H29 H 0.3490 0.3250 0.0417 0.042 Uiso 1 1 calc R U . . .
C30 C 0.31003(14) 0.2558(2) 0.0851(3) 0.0376(11) Uani 1 1 d . . . . .
H30 H 0.2841 0.2758 0.0691 0.045 Uiso 1 1 calc R U . . .
C31 C 0.30896(13) 0.1978(2) 0.1239(3) 0.0356(10) Uani 1 1 d . . . . .
H31 H 0.2823 0.1780 0.1345 0.043 Uiso 1 1 calc R U . . .
C32 C 0.34667(13) 0.1680(2) 0.1478(3) 0.0281(9) Uani 1 1 d . . . . .
H32 H 0.3459 0.1279 0.1743 0.034 Uiso 1 1 calc R U . . .
C33 C 0.41382(11) 0.17039(18) -0.1682(2) 0.0202(7) Uani 1 1 d . . . . .
C34 C 0.40599(12) 0.23245(19) -0.1439(2) 0.0222(8) Uani 1 1 d . . . . .
C35 C 0.36647(12) 0.26140(18) -0.1553(2) 0.0236(8) Uani 1 1 d . . . . .
C36 C 0.33378(12) 0.22772(19) -0.1924(2) 0.0241(8) Uani 1 1 d . . . . .
C37 C 0.34085(12) 0.16724(19) -0.2198(2) 0.0240(8) Uani 1 1 d . . . . .
C38 C 0.38048(12) 0.13905(18) -0.2075(2) 0.0217(8) Uani 1 1 d . . . . .
C39 C 0.58535(11) 0.04170(19) -0.3902(2) 0.0203(7) Uani 1 1 d . . . . .
C40 C 0.59659(11) 0.08831(19) -0.4461(2) 0.0231(8) Uani 1 1 d . . . . .
C41 C 0.60478(12) 0.0753(2) -0.5286(3) 0.0299(9) Uani 1 1 d . . . . .
C42 C 0.60100(13) 0.0147(3) -0.5574(3) 0.0348(11) Uani 1 1 d . . . . .
C43 C 0.58980(13) -0.0338(2) -0.5040(3) 0.0330(10) Uani 1 1 d . . . . .
C44 C 0.58251(12) -0.0197(2) -0.4210(2) 0.0243(8) Uani 1 1 d . . . . .
C45 C 0.72366(11) -0.03725(19) -0.3054(2) 0.0226(8) Uani 1 1 d . . . . .
C46 C 0.75189(12) 0.0046(2) -0.2672(2) 0.0251(8) Uani 1 1 d . . . . .
H46 H 0.7457 0.0485 -0.2656 0.030 Uiso 1 1 calc R U . . .
C47 C 0.78923(12) -0.0184(2) -0.2316(3) 0.0282(9) Uani 1 1 d . . . . .
H47 H 0.8086 0.0097 -0.2052 0.034 Uiso 1 1 calc R U . . .
C48 C 0.79808(13) -0.0827(2) -0.2348(3) 0.0355(10) Uani 1 1 d . . . . .
H48 H 0.8231 -0.0988 -0.2088 0.043 Uiso 1 1 calc R U . . .
C49 C 0.77066(14) -0.1235(2) -0.2758(3) 0.0403(11) Uani 1 1 d . . . . .
H49 H 0.7774 -0.1672 -0.2797 0.048 Uiso 1 1 calc R U . . .
C50 C 0.73312(13) -0.1006(2) -0.3112(3) 0.0319(9) Uani 1 1 d . . . . .
H50 H 0.7142 -0.1285 -0.3391 0.038 Uiso 1 1 calc R U . . .
C51 C 0.68960(12) -0.02172(19) -0.0150(2) 0.0223(8) Uani 1 1 d . . . . .
C52 C 0.72819(12) 0.00694(19) -0.0354(2) 0.0244(8) Uani 1 1 d . . . . .
C53 C 0.76671(12) -0.0223(2) -0.0216(2) 0.0244(8) Uani 1 1 d . . . . .
C54 C 0.76799(12) -0.0821(2) 0.0137(2) 0.0252(8) Uani 1 1 d . . . . .
C55 C 0.73063(12) -0.11113(19) 0.0364(2) 0.0245(8) Uani 1 1 d . . . . .
C56 C 0.69209(12) -0.08072(19) 0.0214(2) 0.0232(8) Uani 1 1 d . . . . .
Cl1A Cl 0.69827(18) 0.2695(3) 0.5299(4) 0.158(2) Uani 0.321(12) 1 d D U P A 1
Cl2A Cl 0.60960(15) 0.2857(2) 0.4854(3) 0.1891(16) Uani 0.321(12) 1 d D U P A 1
C57A C 0.6628(6) 0.291(3) 0.4480(18) 0.174(4) Uani 0.321(12) 1 d D U P A 1
H57A H 0.6690 0.3344 0.4292 0.209 Uiso 0.321(12) 1 calc R U P A 1
H57B H 0.6667 0.2618 0.4001 0.209 Uiso 0.321(12) 1 calc R U P A 1
Cl1B Cl 0.6914(6) 0.3158(8) 0.5122(12) 0.204(4) Uani 0.330(8) 1 d D U P B 2
Cl2B Cl 0.60960(15) 0.2857(2) 0.4854(3) 0.1891(16) Uani 0.330(8) 1 d D U P B 2
C57B C 0.6484(8) 0.284(2) 0.5653(17) 0.174(4) Uani 0.330(8) 1 d D U P B 2
H57C H 0.6400 0.3108 0.6133 0.208 Uiso 0.330(8) 1 calc R U P B 2
H57D H 0.6543 0.2406 0.5847 0.208 Uiso 0.330(8) 1 calc R U P B 2
Cl1C Cl 0.69827(18) 0.2695(3) 0.5299(4) 0.158(2) Uani 0.347(12) 1 d D U P C 3
Cl2C Cl 0.60960(15) 0.2857(2) 0.4854(3) 0.1891(16) Uani 0.347(12) 1 d D U P C 3
C57C C 0.6558(8) 0.3223(12) 0.518(4) 0.169(4) Uani 0.347(12) 1 d D U P C 3
H57E H 0.6504 0.3438 0.5717 0.203 Uiso 0.347(12) 1 calc R U P C 3
H57F H 0.6639 0.3551 0.4767 0.203 Uiso 0.347(12) 1 calc R U P C 3
Cl3A Cl 0.63834(10) 0.22472(16) 0.2658(4) 0.1122(19) Uani 0.621(7) 1 d D U P D 4
Cl4A Cl 0.6981(2) 0.3276(3) 0.2790(5) 0.148(2) Uani 0.621(7) 1 d D U P D 4
C58A C 0.6473(5) 0.3031(9) 0.2605(19) 0.119(4) Uani 0.621(7) 1 d D U P D 4
H58A H 0.6282 0.3243 0.3011 0.142 Uiso 0.621(7) 1 calc R U P D 4
H58B H 0.6389 0.3179 0.2043 0.142 Uiso 0.621(7) 1 calc R U P D 4
Cl3B Cl 0.6855(5) 0.3290(6) 0.2248(9) 0.173(4) Uani 0.379(7) 1 d D U P D 5
Cl4B Cl 0.6566(5) 0.2521(8) 0.3422(11) 0.224(5) Uani 0.379(7) 1 d D U P D 5
C58B C 0.6391(8) 0.298(2) 0.261(3) 0.133(4) Uani 0.379(7) 1 d D U P D 5
H58C H 0.6244 0.2729 0.2185 0.159 Uiso 0.379(7) 1 calc R U P D 5
H58D H 0.6197 0.3321 0.2812 0.159 Uiso 0.379(7) 1 calc R U P D 5

loop_
_atom_site_aniso_label
_atom_site_aniso_U_11
_atom_site_aniso_U_22
_atom_site_aniso_U_33
_atom_site_aniso_U_23
_atom_site_aniso_U_13
_atom_site_aniso_U_12
Cu1 0.0163(3) 0.0226(3) 0.0159(3) -0.0002(2) -0.00079(19) 0.0041(2)
S1 0.0293(5) 0.0683(8) 0.0174(5) -0.0027(5) 0.0012(4) 0.0229(5)
S2 0.0171(4) 0.0337(5) 0.0183(4) -0.0002(4) 0.0017(3) 0.0048(4)
F1 0.0332(13) 0.0317(13) 0.0287(12) 0.0053(10) 0.0002(10) -0.0033(10)
F2 0.0292(12) 0.0229(12) 0.0410(14) -0.0022(10) -0.0009(10) 0.0078(9)
F3 0.0268(12) 0.0645(18) 0.0276(13) 0.0176(12) -0.0002(10) -0.0008(12)
F4 0.0272(12) 0.0258(12) 0.0394(14) -0.0029(10) -0.0034(10) 0.0014(9)
F5 0.0273(12) 0.0333(13) 0.0402(14) 0.0103(11) -0.0033(10) 0.0048(10)
F6 0.0213(11) 0.0334(13) 0.0445(14) -0.0002(11) -0.0092(10) -0.0034(10)
F7 0.0179(11) 0.0397(14) 0.0390(13) -0.0010(11) -0.0039(9) 0.0112(10)
F8 0.0299(12) 0.0319(13) 0.0404(14) 0.0075(11) -0.0053(11) -0.0005(10)
F9 0.0302(13) 0.071(2) 0.0239(12) 0.0163(12) 0.0034(10) 0.0007(12)
F10 0.0402(15) 0.096(2) 0.0190(12) -0.0173(14) 0.0002(11) 0.0153(15)
F11 0.0167(10) 0.0343(13) 0.0402(13) 0.0107(11) -0.0006(9) 0.0074(9)
F12 0.0482(16) 0.077(2) 0.0203(12) -0.0174(13) -0.0052(11) 0.0213(15)
F13 0.0656(18) 0.0277(14) 0.0372(14) 0.0072(11) 0.0011(13) 0.0053(12)
F14 0.0455(16) 0.0501(17) 0.0452(16) -0.0298(14) -0.0093(13) 0.0121(13)
F15 0.0182(11) 0.0443(15) 0.0273(12) 0.0098(10) 0.0014(9) 0.0013(10)
F16 0.075(2) 0.0332(15) 0.0527(18) -0.0193(13) -0.0119(16) 0.0143(14)
F17 0.0430(15) 0.0323(14) 0.0382(14) 0.0007(11) -0.0021(11) -0.0106(11)
F18 0.0185(11) 0.0433(14) 0.0328(13) 0.0042(11) -0.0016(9) -0.0043(10)
F19 0.0296(12) 0.0243(12) 0.0379(14) -0.0061(10) -0.0034(10) 0.0051(9)
F21 0.0221(11) 0.0296(13) 0.0356(13) -0.0061(10) -0.0051(9) 0.0009(9)
N1 0.0192(15) 0.0318(18) 0.0186(15) -0.0019(13) -0.0009(12) 0.0073(13)
N2 0.0170(15) 0.041(2) 0.0180(16) -0.0012(14) -0.0001(12) 0.0098(13)
N3 0.0140(14) 0.0228(16) 0.0178(15) -0.0006(12) 0.0006(11) 0.0029(12)
N4 0.0160(14) 0.0278(17) 0.0186(15) 0.0004(13) 0.0005(12) 0.0030(12)
C1 0.0209(18) 0.035(2) 0.0206(19) -0.0015(16) -0.0031(15) 0.0094(16)
C2 0.027(2) 0.048(3) 0.0204(19) -0.0032(18) -0.0044(16) 0.0152(19)
C3 0.026(2) 0.046(3) 0.0206(19) -0.0023(18) -0.0027(16) 0.0112(18)
C4 0.0214(19) 0.034(2) 0.0185(19) -0.0022(16) -0.0023(15) 0.0063(16)
C5 0.0223(18) 0.027(2) 0.0167(18) -0.0013(15) 0.0005(14) 0.0046(15)
C6 0.0226(19) 0.031(2) 0.0179(18) -0.0014(15) 0.0000(15) 0.0066(15)
C7 0.0238(19) 0.036(2) 0.0180(18) -0.0015(16) 0.0018(15) 0.0080(16)
C8 0.0213(18) 0.027(2) 0.0184(18) -0.0023(15) 0.0007(14) 0.0047(15)
C9 0.0207(18) 0.027(2) 0.0193(18) -0.0014(15) 0.0016(14) 0.0084(15)
C10 0.0175(17) 0.0220(18) 0.0211(18) 0.0011(15) -0.0016(14) 0.0050(14)
C11 0.0188(17) 0.0203(18) 0.0189(18) 0.0004(14) -0.0032(14) 0.0040(14)
C12 0.0205(18) 0.028(2) 0.0199(18) 0.0023(15) -0.0038(14) 0.0059(15)
C13 0.0225(18) 0.027(2) 0.0163(17) 0.0014(15) -0.0015(14) 0.0042(15)
C14 0.0187(17) 0.0192(18) 0.0178(17) -0.0002(14) -0.0003(14) 0.0014(14)
C15 0.0177(17) 0.0201(18) 0.0182(17) 0.0003(14) 0.0005(14) 0.0014(14)
C16 0.0154(16) 0.0212(18) 0.0207(18) 0.0015(14) 0.0013(14) 0.0015(14)
C17 0.0167(17) 0.0219(19) 0.0220(18) 0.0015(15) 0.0015(14) 0.0013(14)
C18 0.0172(17) 0.0259(19) 0.0180(17) -0.0001(15) -0.0006(14) 0.0039(14)
C19 0.0164(17) 0.0260(19) 0.0192(18) -0.0008(15) 0.0004(14) 0.0047(14)
C20 0.0173(18) 0.029(2) 0.0217(19) 0.0000(16) -0.0022(14) 0.0061(15)
C21 0.0163(17) 0.030(2) 0.0184(18) -0.0025(15) -0.0018(14) 0.0069(15)
C22 0.031(2) 0.028(2) 0.026(2) 0.0013(17) -0.0008(16) 0.0103(17)
C23 0.035(2) 0.033(2) 0.034(2) -0.0123(19) -0.0040(18) 0.0143(18)
C24 0.024(2) 0.056(3) 0.0179(19) -0.0063(19) -0.0030(15) 0.0136(19)
C25 0.0159(18) 0.045(3) 0.023(2) 0.0061(18) -0.0009(15) 0.0031(16)
C26 0.0180(18) 0.031(2) 0.024(2) -0.0011(16) -0.0020(15) -0.0010(15)
C27 0.0196(18) 0.038(2) 0.0192(18) -0.0068(16) 0.0002(14) 0.0071(16)
C28 0.027(2) 0.032(2) 0.026(2) -0.0064(17) 0.0045(16) -0.0041(17)
C29 0.043(2) 0.032(2) 0.029(2) -0.0014(18) 0.0024(19) 0.0077(19)
C30 0.027(2) 0.053(3) 0.032(2) -0.009(2) -0.0055(18) 0.011(2)
C31 0.022(2) 0.050(3) 0.035(2) -0.015(2) 0.0045(17) -0.0066(18)
C32 0.031(2) 0.027(2) 0.026(2) -0.0061(17) 0.0069(16) -0.0017(16)
C33 0.0175(17) 0.026(2) 0.0167(17) 0.0029(15) 0.0025(13) 0.0064(15)
C34 0.0189(18) 0.027(2) 0.0210(18) 0.0012(15) -0.0004(14) 0.0018(15)
C35 0.0222(18) 0.0224(19) 0.0263(19) 0.0022(16) 0.0012(15) 0.0047(15)
C36 0.0161(17) 0.030(2) 0.0256(19) 0.0083(16) 0.0019(15) 0.0054(15)
C37 0.0180(18) 0.028(2) 0.0259(19) 0.0037(16) -0.0020(15) -0.0018(15)
C38 0.0202(18) 0.025(2) 0.0201(18) 0.0020(15) 0.0008(14) 0.0011(15)
C39 0.0135(16) 0.029(2) 0.0187(18) -0.0023(15) -0.0015(13) 0.0038(14)
C40 0.0157(17) 0.033(2) 0.0204(18) 0.0014(16) -0.0002(14) 0.0025(15)
C41 0.0151(18) 0.053(3) 0.022(2) 0.0054(19) -0.0001(15) 0.0039(17)
C42 0.0191(19) 0.068(3) 0.0176(19) -0.013(2) -0.0014(15) 0.0131(19)
C43 0.0211(19) 0.047(3) 0.031(2) -0.017(2) -0.0072(17) 0.0103(18)
C44 0.0171(17) 0.030(2) 0.0256(19) -0.0038(16) -0.0018(15) 0.0050(15)
C45 0.0152(16) 0.032(2) 0.0211(18) 0.0029(16) 0.0036(14) 0.0027(15)
C46 0.0201(18) 0.031(2) 0.0241(19) -0.0021(16) 0.0037(15) -0.0003(15)
C47 0.0192(18) 0.041(2) 0.024(2) -0.0013(17) 0.0018(15) -0.0047(17)
C48 0.0152(18) 0.048(3) 0.044(3) 0.013(2) 0.0004(17) 0.0037(17)
C49 0.025(2) 0.028(2) 0.068(3) 0.007(2) -0.002(2) 0.0012(17)
C50 0.0203(19) 0.027(2) 0.049(3) -0.0040(19) 0.0006(18) -0.0012(16)
C51 0.0178(18) 0.032(2) 0.0175(17) -0.0024(15) -0.0013(14) 0.0049(15)
C52 0.025(2) 0.028(2) 0.0200(18) -0.0001(15) -0.0031(15) 0.0027(15)
C53 0.0165(17) 0.036(2) 0.0210(18) -0.0014(16) -0.0002(14) 0.0004(15)
C54 0.0163(18) 0.036(2) 0.0236(19) -0.0040(16) -0.0027(15) 0.0103(15)
C55 0.0224(19) 0.029(2) 0.0218(18) 0.0024(16) -0.0013(15) 0.0048(15)
C56 0.0169(18) 0.034(2) 0.0183(18) 0.0013(15) -0.0009(14) 0.0035(15)
Cl1A 0.152(4) 0.132(4) 0.190(4) 0.010(4) 0.007(3) 0.044(3)
Cl2A 0.193(3) 0.139(3) 0.235(4) -0.003(3) -0.008(3) 0.022(3)
C57A 0.171(6) 0.150(6) 0.200(6) -0.002(5) -0.004(5) 0.010(5)
Cl1B 0.225(8) 0.152(8) 0.235(8) 0.007(7) 0.006(7) 0.027(7)
Cl2B 0.193(3) 0.139(3) 0.235(4) -0.003(3) -0.008(3) 0.022(3)
C57B 0.171(6) 0.150(6) 0.199(6) -0.001(5) -0.005(5) 0.016(5)
Cl1C 0.152(4) 0.132(4) 0.190(4) 0.010(4) 0.007(3) 0.044(3)
Cl2C 0.193(3) 0.139(3) 0.235(4) -0.003(3) -0.008(3) 0.022(3)
C57C 0.163(6) 0.146(6) 0.197(6) -0.001(5) -0.004(5) 0.015(5)
Cl3A 0.0616(19) 0.0606(19) 0.215(5) 0.000(2) 0.023(2) 0.0009(14)
Cl4A 0.156(4) 0.126(4) 0.163(5) 0.007(4) -0.026(4) -0.074(3)
C58A 0.108(6) 0.104(6) 0.143(6) 0.019(5) -0.004(6) -0.020(5)
Cl3B 0.175(8) 0.175(7) 0.168(8) 0.028(7) -0.016(7) -0.021(6)
Cl4B 0.221(9) 0.205(9) 0.248(10) 0.018(8) 0.026(8) -0.016(8)
C58B 0.128(7) 0.118(7) 0.152(7) 0.015(6) -0.004(6) -0.015(6)

loop_
_atom_type_symbol
_atom_type_description
_atom_type_scat_dispersion_real
_atom_type_scat_dispersion_imag
_atom_type_scat_source
C C 0.0181 0.0091 'International Tables Vol C Tables 4.2.6.8 and 6.1.1.4'
H H 0.0000 0.0000 'International Tables Vol C Tables 4.2.6.8 and 6.1.1.4'
Cu Cu -1.9646 0.5888 'International Tables Vol C Tables 4.2.6.8 and 6.1.1.4'
F F 0.0727 0.0534 'International Tables Vol C Tables 4.2.6.8 and 6.1.1.4'
N N 0.0311 0.0180 'International Tables Vol C Tables 4.2.6.8 and 6.1.1.4'
S S 0.3331 0.5567 'International Tables Vol C Tables 4.2.6.8 and 6.1.1.4'
Cl Cl 0.3639 0.7018 'International Tables Vol C Tables 4.2.6.8 and 6.1.1.4'

loop_
_geom_angle_atom_site_label_1
_geom_angle_atom_site_label_2
_geom_angle_atom_site_label_3
_geom_angle
C18 Cu1 C8 178.50(17)
C18 Cu1 N1 90.71(14)
C8 Cu1 N1 89.10(14)
C18 Cu1 N3 89.06(14)
C8 Cu1 N3 91.18(14)
N1 Cu1 N3 177.99(14)
C7 S1 C27 101.05(18)
C17 S2 C45 98.85(17)
C1 N1 C4 104.4(3)
C1 N1 Cu1 127.5(3)
C4 N1 Cu1 128.0(2)
C7 N2 C9 109.3(3)
C7 N2 H2A 125.3
C9 N2 H2A 125.3
C11 N3 C14 104.5(3)
C11 N3 Cu1 127.1(2)
C14 N3 Cu1 128.3(2)
C17 N4 C19 105.1(3)
N1 C1 C20 126.4(3)
N1 C1 C2 110.8(3)
C20 C1 C2 122.7(3)
C3 C2 C1 107.4(4)
C3 C2 H2 126.3
C1 C2 H2 126.3
C2 C3 C4 107.6(4)
C2 C3 H3 126.2
C4 C3 H3 126.2
C5 C4 N1 127.1(3)
C5 C4 C3 123.0(4)
N1 C4 C3 109.9(3)
C4 C5 C6 120.5(3)
C4 C5 C21 117.5(3)
C6 C5 C21 121.9(3)
C5 C6 C8 125.2(3)
C5 C6 C7 126.7(3)
C8 C6 C7 108.1(3)
N2 C7 C6 107.8(3)
N2 C7 S1 122.7(3)
C6 C7 S1 129.5(3)
C9 C8 C6 105.2(3)
C9 C8 Cu1 125.6(3)
C6 C8 Cu1 129.3(3)
C10 C9 C8 128.8(3)
C10 C9 N2 121.5(3)
C8 C9 N2 109.5(3)
C11 C10 C9 120.5(3)
C11 C10 C33 120.8(3)
C9 C10 C33 118.6(3)
C10 C11 N3 126.4(3)
C10 C11 C12 123.5(3)
N3 C11 C12 110.1(3)
C13 C12 C11 107.4(3)
C13 C12 H12 126.3
C11 C12 H12 126.3
C12 C13 C14 107.9(3)
C12 C13 H13 126.0
C14 C13 H13 126.0
N3 C14 C15 126.2(3)
N3 C14 C13 110.1(3)
C15 C14 C13 123.7(3)
C16 C15 C14 120.9(3)
C16 C15 C39 120.8(3)
C14 C15 C39 118.2(3)
C15 C16 C18 125.9(3)
C15 C16 C17 128.1(3)
C18 C16 C17 106.0(3)
N4 C17 C16 112.0(3)
N4 C17 S2 121.2(3)
C16 C17 S2 126.8(3)
C16 C18 C19 103.8(3)
C16 C18 Cu1 129.5(3)
C19 C18 Cu1 126.6(3)
C20 C19 N4 119.0(3)
C20 C19 C18 127.8(3)
N4 C19 C18 113.1(3)
C19 C20 C1 120.9(3)
C19 C20 C51 118.7(3)
C1 C20 C51 120.3(3)
C22 C21 C26 116.5(4)
C22 C21 C5 121.4(4)
C26 C21 C5 121.9(4)
F13 C22 C21 119.7(4)
F13 C22 C23 118.4(4)
C21 C22 C23 122.0(4)
F16 C23 C24 120.2(4)
F16 C23 C22 120.3(4)
C24 C23 C22 119.5(4)
F12 C24 C23 120.2(4)
F12 C24 C25 119.6(4)
C23 C24 C25 120.2(4)
F3 C25 C26 121.3(4)
F3 C25 C24 119.6(4)
C26 C25 C24 119.0(4)
F17 C26 C25 117.7(4)
F17 C26 C21 119.4(3)
C25 C26 C21 122.8(4)
C32 C27 C28 120.6(4)
C32 C27 S1 119.2(3)
C28 C27 S1 120.1(3)
C27 C28 C29 119.6(4)
C27 C28 H28 120.2
C29 C28 H28 120.2
C30 C29 C28 119.8(4)
C30 C29 H29 120.1
C28 C29 H29 120.1
C31 C30 C29 120.5(4)
C31 C30 H30 119.8
C29 C30 H30 119.8
C30 C31 C32 120.5(4)
C30 C31 H31 119.7
C32 C31 H31 119.7
C27 C32 C31 118.9(4)
C27 C32 H32 120.5
C31 C32 H32 120.5
C38 C33 C34 116.5(3)
C38 C33 C10 122.8(3)
C34 C33 C10 120.6(3)
F21 C34 C33 120.4(3)
F21 C34 C35 117.3(3)
C33 C34 C35 122.3(4)
F2 C35 C36 120.2(3)
F2 C35 C34 120.6(3)
C36 C35 C34 119.2(4)
F11 C36 C37 120.2(4)
F11 C36 C35 119.8(4)
C37 C36 C35 120.0(3)
F6 C37 C36 120.1(3)
F6 C37 C38 120.0(4)
C36 C37 C38 119.9(4)
F19 C38 C33 120.2(3)
F19 C38 C37 117.7(3)
C33 C38 C37 122.0(4)
C40 C39 C44 116.9(4)
C40 C39 C15 122.9(4)
C44 C39 C15 120.2(3)
F1 C40 C41 118.0(4)
F1 C40 C39 119.9(3)
C41 C40 C39 122.1(4)
F9 C41 C42 119.3(4)
F9 C41 C40 121.0(4)
C42 C41 C40 119.7(4)
F10 C42 C41 120.0(4)
F10 C42 C43 119.5(4)
C41 C42 C43 120.5(4)
F14 C43 C42 120.8(4)
F14 C43 C44 120.5(4)
C42 C43 C44 118.7(4)
F4 C44 C43 118.1(4)
F4 C44 C39 119.8(3)
C43 C44 C39 122.1(4)
C50 C45 C46 120.7(4)
C50 C45 S2 119.2(3)
C46 C45 S2 120.0(3)
C47 C46 C45 119.6(4)
C47 C46 H46 120.2
C45 C46 H46 120.2
C48 C47 C46 119.7(4)
C48 C47 H47 120.2
C46 C47 H47 120.2
C49 C48 C47 120.3(4)
C49 C48 H48 119.8
C47 C48 H48 119.8
C48 C49 C50 120.0(4)
C48 C49 H49 120.0
C50 C49 H49 120.0
C45 C50 C49 119.6(4)
C45 C50 H50 120.2
C49 C50 H50 120.2
C56 C51 C52 116.4(3)
C56 C51 C20 121.9(3)
C52 C51 C20 121.6(4)
F8 C52 C53 118.0(4)
F8 C52 C51 120.1(3)
C53 C52 C51 121.9(4)
F18 C53 C52 120.5(4)
F18 C53 C54 119.3(3)
C52 C53 C54 120.1(4)
F7 C54 C55 120.1(4)
F7 C54 C53 120.4(4)
C55 C54 C53 119.5(3)
F5 C55 C54 120.5(3)
F5 C55 C56 120.3(3)
C54 C55 C56 119.3(4)
F15 C56 C51 119.6(3)
F15 C56 C55 117.6(4)
C51 C56 C55 122.8(4)
Cl2A C57A Cl1A 108.7(13)
Cl2A C57A H57A 109.9
Cl1A C57A H57A 109.9
Cl2A C57A H57B 109.9
Cl1A C57A H57B 109.9
H57A C57A H57B 108.3
Cl1B C57B H57C 111.8
Cl1B C57B H57D 111.8
H57C C57B H57D 109.5
H57E C57C H57F 107.8
Cl3A C58A Cl4A 116.6(11)
Cl3A C58A H58A 108.1
Cl4A C58A H58A 108.1
Cl3A C58A H58B 108.1
Cl4A C58A H58B 108.1
H58A C58A H58B 107.3
Cl3B C58B Cl4B 101.9(14)
Cl3B C58B H58C 111.4
Cl4B C58B H58C 111.4
Cl3B C58B H58D 111.4
Cl4B C58B H58D 111.4
H58C C58B H58D 109.3

loop_
_geom_bond_atom_site_label_1
_geom_bond_atom_site_label_2
_geom_bond_distance
Cu1 C18 1.931(4)
Cu1 C8 1.934(4)
Cu1 N1 1.966(3)
Cu1 N3 1.967(3)
S1 C7 1.738(4)
S1 C27 1.783(4)
S2 C17 1.752(4)
S2 C45 1.784(4)
F1 C40 1.339(5)
F2 C35 1.338(4)
F3 C25 1.342(5)
F4 C44 1.340(5)
F5 C55 1.339(5)
F6 C37 1.339(4)
F7 C54 1.337(4)
F8 C52 1.339(5)
F9 C41 1.342(5)
F10 C42 1.341(5)
F11 C36 1.335(4)
F12 C24 1.335(5)
F13 C22 1.341(5)
F14 C43 1.335(5)
F15 C56 1.351(4)
F16 C23 1.330(5)
F17 C26 1.336(5)
F18 C53 1.346(4)
F19 C38 1.331(4)
F21 C34 1.340(4)
N1 C1 1.388(5)
N1 C4 1.401(5)
N2 C7 1.336(5)
N2 C9 1.408(5)
N2 H2A 0.8800
N3 C11 1.393(4)
N3 C14 1.393(5)
N4 C17 1.294(5)
N4 C19 1.413(5)
C1 C20 1.393(5)
C1 C2 1.425(5)
C2 C3 1.346(6)
C2 H2 0.9500
C3 C4 1.431(5)
C3 H3 0.9500
C4 C5 1.382(5)
C5 C6 1.398(5)
C5 C21 1.492(5)
C6 C8 1.429(5)
C6 C7 1.432(5)
C8 C9 1.392(5)
C9 C10 1.388(5)
C10 C11 1.378(5)
C10 C33 1.497(5)
C11 C12 1.434(5)
C12 C13 1.336(5)
C12 H12 0.9500
C13 C14 1.427(5)
C13 H13 0.9500
C14 C15 1.395(5)
C15 C16 1.383(5)
C15 C39 1.495(5)
C16 C18 1.403(5)
C16 C17 1.484(5)
C18 C19 1.414(5)
C19 C20 1.370(5)
C20 C51 1.493(5)
C21 C22 1.382(6)
C21 C26 1.383(6)
C22 C23 1.392(6)
C23 C24 1.367(7)
C24 C25 1.382(7)
C25 C26 1.376(6)
C27 C32 1.386(6)
C27 C28 1.390(6)
C28 C29 1.390(6)
C28 H28 0.9500
C29 C30 1.378(7)
C29 H29 0.9500
C30 C31 1.376(7)
C30 H30 0.9500
C31 C32 1.392(6)
C31 H31 0.9500
C32 H32 0.9500
C33 C38 1.389(5)
C33 C34 1.391(5)
C34 C35 1.393(5)
C35 C36 1.382(6)
C36 C37 1.370(6)
C37 C38 1.390(5)
C39 C40 1.379(6)
C39 C44 1.393(6)
C40 C41 1.378(6)
C41 C42 1.368(7)
C42 C43 1.383(7)
C43 C44 1.385(6)
C45 C50 1.374(6)
C45 C46 1.392(6)
C46 C47 1.389(6)
C46 H46 0.9500
C47 C48 1.388(6)
C47 H47 0.9500
C48 C49 1.383(7)
C48 H48 0.9500
C49 C50 1.393(6)
C49 H49 0.9500
C50 H50 0.9500
C51 C56 1.380(6)
C51 C52 1.391(5)
C52 C53 1.373(5)
C53 C54 1.387(6)
C54 C55 1.370(6)
C55 C56 1.388(5)
Cl1A C57A 1.78(2)
Cl2A C57A 1.775(19)
C57A H57A 0.9900
C57A H57B 0.9900
Cl1B C57B 1.73(2)
C57B H57C 0.9900
C57B H57D 0.9900
C57C H57E 0.9900
C57C H57F 0.9900
Cl3A C58A 1.684(17)
Cl4A C58A 1.698(14)
C58A H58A 0.9900
C58A H58B 0.9900
Cl3B C58B 1.696(19)
Cl4B C58B 1.71(2)
C58B H58C 0.9900
C58B H58D 0.9900

loop_
_geom_torsion_atom_site_label_1
_geom_torsion_atom_site_label_2
_geom_torsion_atom_site_label_3
_geom_torsion_atom_site_label_4
_geom_torsion
C4 N1 C1 C20 -176.3(4)
Cu1 N1 C1 C20 -0.8(6)
C4 N1 C1 C2 -0.1(5)
Cu1 N1 C1 C2 175.5(3)
N1 C1 C2 C3 -0.8(5)
C20 C1 C2 C3 175.6(4)
C1 C2 C3 C4 1.4(5)
C1 N1 C4 C5 -177.2(4)
Cu1 N1 C4 C5 7.3(6)
C1 N1 C4 C3 1.0(5)
Cu1 N1 C4 C3 -174.6(3)
C2 C3 C4 C5 176.7(4)
C2 C3 C4 N1 -1.5(5)
N1 C4 C5 C6 2.0(7)
C3 C4 C5 C6 -175.9(4)
N1 C4 C5 C21 -177.0(4)
C3 C4 C5 C21 5.1(6)
C4 C5 C6 C8 -7.5(7)
C21 C5 C6 C8 171.5(4)
C4 C5 C6 C7 173.7(4)
C21 C5 C6 C7 -7.3(7)
C9 N2 C7 C6 -1.0(5)
C9 N2 C7 S1 -179.5(3)
C5 C6 C7 N2 178.1(4)
C8 C6 C7 N2 -0.9(5)
C5 C6 C7 S1 -3.6(7)
C8 C6 C7 S1 177.5(3)
C27 S1 C7 N2 -9.2(4)
C27 S1 C7 C6 172.7(4)
C5 C6 C8 C9 -176.5(4)
C7 C6 C8 C9 2.4(5)
C5 C6 C8 Cu1 3.6(7)
C7 C6 C8 Cu1 -177.4(3)
C6 C8 C9 C10 171.3(4)
Cu1 C8 C9 C10 -8.8(6)
C6 C8 C9 N2 -3.0(5)
Cu1 C8 C9 N2 176.8(3)
C7 N2 C9 C10 -172.2(4)
C7 N2 C9 C8 2.6(5)
C8 C9 C10 C11 5.0(7)
N2 C9 C10 C11 178.7(4)
C8 C9 C10 C33 -171.4(4)
N2 C9 C10 C33 2.4(6)
C9 C10 C11 N3 1.1(6)
C33 C10 C11 N3 177.3(3)
C9 C10 C11 C12 -179.8(4)
C33 C10 C11 C12 -3.5(6)
C14 N3 C11 C10 177.9(4)
Cu1 N3 C11 C10 -2.5(6)
C14 N3 C11 C12 -1.4(4)
Cu1 N3 C11 C12 178.2(3)
C10 C11 C12 C13 -178.3(4)
N3 C11 C12 C13 1.0(5)
C11 C12 C13 C14 -0.2(4)
C11 N3 C14 C15 -176.9(4)
Cu1 N3 C14 C15 3.5(6)
C11 N3 C14 C13 1.3(4)
Cu1 N3 C14 C13 -178.4(3)
C12 C13 C14 N3 -0.7(4)
C12 C13 C14 C15 177.6(4)
N3 C14 C15 C16 -2.2(6)
C13 C14 C15 C16 179.9(4)
N3 C14 C15 C39 173.9(3)
C13 C14 C15 C39 -4.1(6)
C14 C15 C16 C18 0.8(6)
C39 C15 C16 C18 -175.2(4)
C14 C15 C16 C17 -178.1(4)
C39 C15 C16 C17 5.9(6)
C19 N4 C17 C16 -1.8(4)
C19 N4 C17 S2 175.4(3)
C15 C16 C17 N4 -179.0(4)
C18 C16 C17 N4 2.0(4)
C15 C16 C17 S2 4.0(6)
C18 C16 C17 S2 -175.1(3)
C45 S2 C17 N4 -3.1(4)
C45 S2 C17 C16 173.7(3)
C15 C16 C18 C19 179.8(4)
C17 C16 C18 C19 -1.1(4)
C15 C16 C18 Cu1 -0.7(6)
C17 C16 C18 Cu1 178.4(3)
C17 N4 C19 C20 -176.5(4)
C17 N4 C19 C18 1.1(4)
C16 C18 C19 C20 177.4(4)
Cu1 C18 C19 C20 -2.2(6)
C16 C18 C19 N4 0.1(4)
Cu1 C18 C19 N4 -179.4(3)
N4 C19 C20 C1 176.4(4)
C18 C19 C20 C1 -0.8(7)
N4 C19 C20 C51 -1.4(6)
C18 C19 C20 C51 -178.5(4)
N1 C1 C20 C19 2.3(7)
C2 C1 C20 C19 -173.5(4)
N1 C1 C20 C51 180.0(4)
C2 C1 C20 C51 4.2(7)
C4 C5 C21 C22 100.5(5)
C6 C5 C21 C22 -78.6(5)
C4 C5 C21 C26 -74.8(5)
C6 C5 C21 C26 106.2(5)
C26 C21 C22 F13 179.2(3)
C5 C21 C22 F13 3.8(6)
C26 C21 C22 C23 -0.3(6)
C5 C21 C22 C23 -175.8(4)
F13 C22 C23 F16 -0.8(6)
C21 C22 C23 F16 178.8(4)
F13 C22 C23 C24 179.9(4)
C21 C22 C23 C24 -0.6(6)
F16 C23 C24 F12 0.7(6)
C22 C23 C24 F12 -180.0(4)
F16 C23 C24 C25 -178.6(4)
C22 C23 C24 C25 0.7(6)
F12 C24 C25 F3 -1.0(6)
C23 C24 C25 F3 178.3(4)
F12 C24 C25 C26 -179.3(3)
C23 C24 C25 C26 0.0(6)
F3 C25 C26 F17 0.1(5)
C24 C25 C26 F17 178.4(3)
F3 C25 C26 C21 -179.2(3)
C24 C25 C26 C21 -0.9(6)
C22 C21 C26 F17 -178.2(3)
C5 C21 C26 F17 -2.8(5)
C22 C21 C26 C25 1.0(5)
C5 C21 C26 C25 176.5(4)
C7 S1 C27 C32 114.0(3)
C7 S1 C27 C28 -69.2(4)
C32 C27 C28 C29 -0.8(6)
S1 C27 C28 C29 -177.5(3)
C27 C28 C29 C30 1.2(6)
C28 C29 C30 C31 -0.8(7)
C29 C30 C31 C32 0.1(7)
C28 C27 C32 C31 0.0(6)
S1 C27 C32 C31 176.8(3)
C30 C31 C32 C27 0.3(6)
C11 C10 C33 C38 69.6(5)
C9 C10 C33 C38 -114.1(4)
C11 C10 C33 C34 -114.3(4)
C9 C10 C33 C34 62.0(5)
C38 C33 C34 F21 -178.4(3)
C10 C33 C34 F21 5.3(5)
C38 C33 C34 C35 2.3(5)
C10 C33 C34 C35 -174.0(4)
F21 C34 C35 F2 0.3(5)
C33 C34 C35 F2 179.6(3)
F21 C34 C35 C36 -179.7(3)
C33 C34 C35 C36 -0.4(6)
F2 C35 C36 F11 -3.0(6)
C34 C35 C36 F11 177.0(3)
F2 C35 C36 C37 178.0(3)
C34 C35 C36 C37 -2.0(6)
F11 C36 C37 F6 0.9(6)
C35 C36 C37 F6 179.9(3)
F11 C36 C37 C38 -176.7(3)
C35 C36 C37 C38 2.2(6)
C34 C33 C38 F19 -179.6(3)
C10 C33 C38 F19 -3.3(5)
C34 C33 C38 C37 -2.0(5)
C10 C33 C38 C37 174.2(4)
F6 C37 C38 F19 -0.3(5)
C36 C37 C38 F19 177.4(3)
F6 C37 C38 C33 -177.8(3)
C36 C37 C38 C33 -0.2(6)
C16 C15 C39 C40 -109.1(4)
C14 C15 C39 C40 74.8(5)
C16 C15 C39 C44 70.1(5)
C14 C15 C39 C44 -106.0(4)
C44 C39 C40 F1 -179.4(3)
C15 C39 C40 F1 -0.2(5)
C44 C39 C40 C41 -0.1(5)
C15 C39 C40 C41 179.1(3)
F1 C40 C41 F9 -0.2(5)
C39 C40 C41 F9 -179.5(3)
F1 C40 C41 C42 -179.4(3)
C39 C40 C41 C42 1.3(6)
F9 C41 C42 F10 0.3(6)
C40 C41 C42 F10 179.6(3)
F9 C41 C42 C43 179.5(3)
C40 C41 C42 C43 -1.2(6)
F10 C42 C43 F14 0.2(6)
C41 C42 C43 F14 -179.0(4)
F10 C42 C43 C44 179.2(3)
C41 C42 C43 C44 0.0(6)
F14 C43 C44 F4 1.5(5)
C42 C43 C44 F4 -177.6(3)
F14 C43 C44 C39 -179.7(3)
C42 C43 C44 C39 1.2(6)
C40 C39 C44 F4 177.6(3)
C15 C39 C44 F4 -1.6(5)
C40 C39 C44 C43 -1.1(5)
C15 C39 C44 C43 179.6(3)
C17 S2 C45 C50 106.5(3)
C17 S2 C45 C46 -72.0(3)
C50 C45 C46 C47 -2.6(6)
S2 C45 C46 C47 175.9(3)
C45 C46 C47 C48 0.3(6)
C46 C47 C48 C49 2.2(7)
C47 C48 C49 C50 -2.5(7)
C46 C45 C50 C49 2.3(6)
S2 C45 C50 C49 -176.2(4)
C48 C49 C50 C45 0.3(7)
C19 C20 C51 C56 -108.5(5)
C1 C20 C51 C56 73.8(5)
C19 C20 C51 C52 67.2(5)
C1 C20 C51 C52 -110.5(5)
C56 C51 C52 F8 -178.9(3)
C20 C51 C52 F8 5.2(6)
C56 C51 C52 C53 1.3(6)
C20 C51 C52 C53 -174.6(4)
F8 C52 C53 F18 0.3(6)
C51 C52 C53 F18 -179.9(3)
F8 C52 C53 C54 -180.0(3)
C51 C52 C53 C54 -0.2(6)
F18 C53 C54 F7 -2.4(6)
C52 C53 C54 F7 177.8(3)
F18 C53 C54 C55 178.4(3)
C52 C53 C54 C55 -1.4(6)
F7 C54 C55 F5 1.2(6)
C53 C54 C55 F5 -179.7(4)
F7 C54 C55 C56 -177.5(3)
C53 C54 C55 C56 1.7(6)
C52 C51 C56 F15 -179.2(3)
C20 C51 C56 F15 -3.3(6)
C52 C51 C56 C55 -1.0(6)
C20 C51 C56 C55 174.9(4)
F5 C55 C56 F15 -0.9(6)
C54 C55 C56 F15 177.7(3)
F5 C55 C56 C51 -179.2(4)
C54 C55 C56 C51 -0.5(6)
